data_1577347
loop_
_publ_author_name
'Li, Zhuojun'
'Shi, Xiangqian'
'Zhang, Dongke'
'Wu, Qian'

_publ_section_title
;
 Conversion of trifluoromethyls into esters along with polyether upcycling
 <i>via</i> cation-transfer-catalyzed C-O/C-F metathesis.
;
_journal_issue 20
_journal_name_full 'Chemical science'
_journal_page_first 9952
_journal_page_last 9959
_journal_paper_doi 10.1039/d5sc10208a
_journal_volume 17
_journal_year 2026
_chemical_formula_moiety 'B C24 F20, 0.662(C5 H11 O2), C2 H4 O, 0.338(C3 H9 O)'
_chemical_formula_sum 'C30.32 H14.32 B F20 O2.66'
_chemical_formula_weight 812.02
_space_group_crystal_system monoclinic
_space_group_IT_number 14
_space_group_name_Hall '-P 2ybc'
_space_group_name_H-M_alt 'P 1 21/c 1'
_atom_sites_solution_hydrogens geom
_atom_sites_solution_primary dual
_audit_creation_date 2024-07-03
_audit_creation_method
;
Olex2 1.3
(compiled 2020.11.12 svn.r5f609507 for OlexSys, GUI svn.r6408)
;
_audit_update_record
;
2025-05-21 deposited with the CCDC.	2026-04-01 downloaded from the CCDC.
;
_cell_angle_alpha 90
_cell_angle_beta 90.076(4)
_cell_angle_gamma 90
_cell_formula_units_Z 4
_cell_length_a 14.7733(6)
_cell_length_b 11.3227(4)
_cell_length_c 17.8844(6)
_cell_measurement_reflns_used 10175
_cell_measurement_temperature 138.15
_cell_measurement_theta_max 76.5560
_cell_measurement_theta_min 4.5760
_cell_volume 2991.59(19)
_computing_cell_refinement 'CrysAlisPro 1.171.39.46 (Rigaku OD, 2018)'
_computing_data_collection 'CrysAlisPro 1.171.39.46 (Rigaku OD, 2018)'
_computing_data_reduction 'CrysAlisPro 1.171.39.46 (Rigaku OD, 2018)'
_computing_molecular_graphics 'Olex2 1.3 (Dolomanov et al., 2009)'
_computing_publication_material 'Olex2 1.3 (Dolomanov et al., 2009)'
_computing_structure_refinement 'SHELXL 2018/3 (Sheldrick, 2015)'
_computing_structure_solution 'SHELXT 2018/2 (Sheldrick, 2018)'
_diffrn_ambient_temperature 138.15
_diffrn_detector 'CCD plate'
_diffrn_measured_fraction_theta_full 0.997
_diffrn_measured_fraction_theta_max 0.997
_diffrn_measurement_details
;
List of Runs (angles in degrees, time in seconds):

  # Type    Start    End  Width  t~exp~   \w     \q     \k     \f   Frames
#--------------------------------------------------------------------------
  1  \w    -79.00  40.00   0.50    0.50    --  -48.50  63.00 -79.00  238
  2  \w    -78.00  40.00   0.50    0.50    --  -48.50  60.00 120.00  236
  3  \w   -137.00 -51.00   0.50    0.50    --  -48.50 -63.00 142.00  172
  4  \w   -133.00-106.00   0.50    0.51    -- -110.00  60.00 120.00   54
  5  \w   -157.00-117.00   0.50    0.51    -- -110.00 -63.00 142.00   80
  6  \w   -173.00-131.00   0.50    0.51    -- -110.00 -60.00 -18.00   84
  7  \w    -84.00 -43.00   0.50    0.51    -- -110.00  60.00 120.00   82
  8  \w    -85.00 -47.00   0.50    0.51    -- -110.00  63.00 -79.00   76
  9  \w   -139.00-112.00   0.50    0.51    -- -110.00  63.00 -79.00   54
 10  \w    -48.00 -23.00   0.50    0.50    --    5.00 -63.00 142.00   50
 11  \w     34.00  59.00   0.50    0.50    --    5.00  60.00 120.00   50
 12  \w    -65.00 -38.00   0.50    0.50    --  -48.50  57.00   0.00   54
 13  \w   -136.00 -20.00   0.50    0.50    --  -48.50 -57.00 -90.00  232
 14  \w    -17.00  10.00   0.50    0.50    --  -48.50  57.00   0.00   54
 15  \w    -77.00 -41.00   0.50    0.50    --  -48.50 -72.00  90.00   72
 16  \w   -106.00 -42.00   0.50    0.51    -- -110.00  57.00-180.00  128
 17  \w   -142.00 -22.00   0.50    0.51    -- -110.00  38.00 120.00  240
 18  \w   -198.00-115.00   0.50    0.51    -- -110.00 -38.00  60.00  166
 19  \w   -118.00 -55.00   0.50    0.51    -- -110.00  72.00  30.00  126
 20  \w   -198.00 -76.00   0.50    0.51    -- -110.00 -72.00  90.00  244
 21  \w   -146.00 -79.00   0.50    0.51    -- -110.00 -38.00-150.00  134
 22  \w   -197.00 -81.00   0.50    0.51    -- -110.00 -57.00 120.00  232
 23  \w    -59.00 -22.00   0.50    0.51    -- -110.00  38.00 -60.00   74
 24  \w   -136.00-109.00   0.50    0.51    -- -110.00  38.00 -60.00   54
 25  \w   -198.00 -78.00   0.50    0.51    -- -110.00 -38.00  30.00  240
;
_diffrn_measurement_device 'four-circle diffractometer'
_diffrn_measurement_device_type 'XtaLAB AFC12 (RCD3): Kappa single'
_diffrn_measurement_method '\w scans'
_diffrn_orient_matrix_type 'CrysAlisPro convention (1999,Acta A55,543-557)'
_diffrn_orient_matrix_UB_11 -0.0462567000
_diffrn_orient_matrix_UB_12 -0.0843075000
_diffrn_orient_matrix_UB_13 0.0555962000
_diffrn_orient_matrix_UB_21 -0.0573911000
_diffrn_orient_matrix_UB_22 -0.0519240000
_diffrn_orient_matrix_UB_23 -0.0640118000
_diffrn_orient_matrix_UB_31 0.0738897000
_diffrn_orient_matrix_UB_32 -0.0933107000
_diffrn_orient_matrix_UB_33 -0.0147401000
_diffrn_radiation_monochromator mirror
_diffrn_radiation_probe x-ray
_diffrn_radiation_type 'Cu K\a'
_diffrn_radiation_wavelength 1.54184
_diffrn_reflns_av_R_equivalents 0.0375
_diffrn_reflns_av_unetI/netI 0.0239
_diffrn_reflns_Laue_measured_fraction_full 0.997
_diffrn_reflns_Laue_measured_fraction_max 0.997
_diffrn_reflns_limit_h_max 17
_diffrn_reflns_limit_h_min -17
_diffrn_reflns_limit_k_max 13
_diffrn_reflns_limit_k_min -13
_diffrn_reflns_limit_l_max 21
_diffrn_reflns_limit_l_min -21
_diffrn_reflns_number 27977
_diffrn_reflns_point_group_measured_fraction_full 0.997
_diffrn_reflns_point_group_measured_fraction_max 0.997
_diffrn_reflns_theta_full 67.684
_diffrn_reflns_theta_max 68.250
_diffrn_reflns_theta_min 2.991
_diffrn_source 'Rotating-anode X-ray tube'
_diffrn_source_type 'Rigaku (Cu) X-ray Source'
_exptl_absorpt_coefficient_mu 1.811
_exptl_absorpt_correction_T_max 1.00000
_exptl_absorpt_correction_T_min 0.08204
_exptl_absorpt_correction_type multi-scan
_exptl_absorpt_process_details
;
CrysAlisPro 1.171.39.46 (Rigaku Oxford Diffraction, 2018)
Empirical absorption correction using spherical harmonics,
 implemented in SCALE3 ABSPACK scaling algorithm.
;
_exptl_crystal_colour colourless
_exptl_crystal_colour_primary colourless
_exptl_crystal_density_diffrn 1.803
_exptl_crystal_description block
_exptl_crystal_F_000 1610
_exptl_crystal_size_max 0.42
_exptl_crystal_size_mid 0.32
_exptl_crystal_size_min 0.24
_refine_diff_density_max 0.525
_refine_diff_density_min -0.660
_refine_diff_density_rms 0.080
_refine_ls_extinction_coef 0.0013(4)
_refine_ls_extinction_expression Fc^*^=kFc[1+0.001xFc^2^\l^3^/sin(2\q)]^-1/4^
_refine_ls_extinction_method 'SHELXL-2018/3 (Sheldrick 2018)'
_refine_ls_goodness_of_fit_ref 1.042
_refine_ls_hydrogen_treatment constr
_refine_ls_matrix_type full
_refine_ls_number_parameters 510
_refine_ls_number_reflns 5463
_refine_ls_number_restraints 50
_refine_ls_restrained_S_all 1.045
_refine_ls_R_factor_all 0.0973
_refine_ls_R_factor_gt 0.0861
_refine_ls_shift/su_max 0.000
_refine_ls_shift/su_mean 0.000
_refine_ls_structure_factor_coef Fsqd
_refine_ls_weighting_details 'w=1/[\s^2^(Fo^2^)+(0.1407P)^2^+4.0296P] where P=(Fo^2^+2Fc^2^)/3'
_refine_ls_weighting_scheme calc
_refine_ls_wR_factor_gt 0.2456
_refine_ls_wR_factor_ref 0.2595
_reflns_Friedel_coverage 0.000
_reflns_number_gt 4455
_reflns_number_total 5463
_reflns_threshold_expression 'I > 2\s(I)'
_cod_data_source_file d5sc10208a2.cif
_cod_data_source_block p20240703d
_cod_database_code 1577347
_shelx_shelxl_version_number 2018/3
_shelx_space_group_comment
;
The symmetry employed for this shelxl refinement is uniquely defined
by the following loop, which should always be used as a source of
symmetry information in preference to the above space-group names.
They are only intended as comments.
;
_shelx_estimated_absorpt_t_max 0.670
_shelx_estimated_absorpt_t_min 0.517
_reflns_odcompleteness_completeness 99.17
_reflns_odcompleteness_iscentric 1
_reflns_odcompleteness_theta 74.33
_olex2_refinement_description
;
1. Fixed Uiso
 At 1.2 times of:
  All C(H,H) groups
 At 1.5 times of:
  All C(H,H,H) groups
2. Restrained distances
 C2-C3 = C4-C5
 1.54 with sigma of 0.01
 O1A-C1A = O1A-C2A = O1A-C3A
 1.45 with sigma of 0.01
 C1A-C2A \\sim C1A-C3A \\sim C2A-C3A
 with sigma of 0.01
 C1-C2 \\sim C1-C5 \\sim C2-C5 \\sim C3-C4
 with sigma of 0.01
 O1-C3 \\sim O1-C4 \\sim O2-C2 \\sim O2-C5
 with sigma of 0.01
3. Uiso/Uaniso restraints and constraints
Uanis(C1) \\sim Ueq, Uanis(O1) \\sim Ueq, Uanis(C4) \\sim Ueq, Uanis(O2) \\sim
Ueq: with sigma of 0.01 and sigma for terminal atoms of 0.2
Uanis(C3) \\sim Ueq, Uanis(O2) \\sim Ueq, Uanis(C4) \\sim Ueq: with sigma of
0.01 and sigma for terminal atoms of 0.2
Uanis(O1A) = Uanis(O1)
Uanis(C2) = Uanis(C2A)
Uanis(C5) = Uanis(C3A)
Uanis(C1) = Uanis(C1A)
4. Others
 Sof(O1A)=Sof(C3A)=Sof(H3AA)=Sof(H3AB)=Sof(H3AC)=Sof(C1A)=Sof(H1AA)=Sof(H1AB)=
 Sof(H1AC)=Sof(C2A)=Sof(H2AA)=Sof(H2AB)=Sof(H2AC)=1-FVAR(1)
 Sof(O1)=Sof(O2)=Sof(C1)=Sof(H1A)=Sof(H1B)=Sof(H1C)=Sof(C2)=Sof(H2A)=Sof(H2B)=
 Sof(C5)=Sof(H5A)=Sof(H5B)=Sof(C4)=Sof(H4A)=Sof(H4B)=Sof(C3)=Sof(H3A)=Sof(H3B)=
 FVAR(1)
5.a Secondary CH2 refined with riding coordinates:
 C2(H2A,H2B), C5(H5A,H5B), C4(H4A,H4B), C6(H6A,H6B), C7(H7A,H7B), C3(H3A,H3B)
5.b Me refined with riding coordinates:
 C1(H1A,H1B,H1C), C3A(H3AA,H3AB,H3AC), C1A(H1AA,H1AB,H1AC), C2A(H2AA,H2AB,H2AC)
;
_olex2_submission_special_instructions 'No special instructions were received'
_oxdiff_exptl_absorpt_empirical_details
;
Empirical correction (ABSPACK) includes:
- Absorption correction using spherical harmonics
- Frame scaling
;
_oxdiff_exptl_absorpt_empirical_full_max 9.445
_oxdiff_exptl_absorpt_empirical_full_min 0.463

loop_
_space_group_symop_operation_xyz
'x, y, z'
'-x, y+1/2, -z+1/2'
'-x, -y, -z'
'x, -y-1/2, z-1/2'

loop_
_atom_site_label
_atom_site_type_symbol
_atom_site_fract_x
_atom_site_fract_y
_atom_site_fract_z
_atom_site_U_iso_or_equiv
_atom_site_adp_type
_atom_site_occupancy
_atom_site_site_symmetry_order
_atom_site_calc_flag
_atom_site_refinement_flags_posn
_atom_site_refinement_flags_adp
_atom_site_refinement_flags_occupancy
_atom_site_disorder_assembly
_atom_site_disorder_group
F1 F 0.33213(17) 0.4701(2) 0.17792(16) 0.0724(7) Uani 1 1 d . . . . .
F2 F 0.2526(2) 0.3103(2) 0.09314(18) 0.0861(9) Uani 1 1 d . . . . .
F3 F 0.0727(2) 0.3245(3) 0.06269(17) 0.0862(9) Uani 1 1 d . . . . .
F4 F -0.02705(17) 0.5056(2) 0.12135(15) 0.0736(7) Uani 1 1 d . . . . .
F5 F 0.05156(15) 0.6668(2) 0.20802(13) 0.0615(6) Uani 1 1 d . . . . .
F6 F 0.11658(18) 0.9083(2) 0.24319(15) 0.0715(7) Uani 1 1 d . . . . .
F7 F 0.1140(2) 1.0687(3) 0.13706(19) 0.0923(10) Uani 1 1 d . . . . .
F8 F 0.2231(3) 1.0495(3) 0.01524(18) 0.1085(13) Uani 1 1 d . . . . .
F9 F 0.3361(3) 0.8615(3) 0.00277(18) 0.1109(12) Uani 1 1 d . . . . .
F10 F 0.3430(2) 0.6992(3) 0.11052(16) 0.0868(9) Uani 1 1 d . . . . .
F11 F 0.4148(2) 0.8357(3) 0.2268(2) 0.0989(11) Uani 1 1 d . . . . .
F12 F 0.5734(3) 0.7808(4) 0.2818(5) 0.211(4) Uani 1 1 d . . . . .
F13 F 0.5969(3) 0.5843(4) 0.3695(4) 0.190(3) Uani 1 1 d . . . . .
F14 F 0.4530(3) 0.4397(3) 0.3955(2) 0.1082(12) Uani 1 1 d . . . . .
F15 F 0.29348(18) 0.4875(2) 0.33490(15) 0.0729(7) Uani 1 1 d . . . . .
F16 F 0.10424(17) 0.5375(2) 0.33553(13) 0.0635(6) Uani 1 1 d . . . . .
F17 F 0.04088(19) 0.5894(3) 0.46977(14) 0.0771(8) Uani 1 1 d . . . . .
F18 F 0.0867(2) 0.7929(3) 0.53883(14) 0.0853(9) Uani 1 1 d . . . . .
F19 F 0.2028(2) 0.9471(2) 0.46988(15) 0.0820(8) Uani 1 1 d . . . . .
F20 F 0.26918(17) 0.8965(2) 0.33564(14) 0.0665(7) Uani 1 1 d . . . . .
C8 C 0.1959(3) 0.5761(3) 0.2003(2) 0.0532(9) Uani 1 1 d . . . . .
C9 C 0.2433(3) 0.4830(4) 0.1674(2) 0.0590(10) Uani 1 1 d . . . . .
C10 C 0.2020(3) 0.3984(4) 0.1231(3) 0.0657(11) Uani 1 1 d . . . . .
C11 C 0.1119(3) 0.4046(4) 0.1081(2) 0.0661(11) Uani 1 1 d . . . . .
C12 C 0.0621(3) 0.4951(4) 0.1379(2) 0.0603(10) Uani 1 1 d . . . . .
C13 C 0.1050(3) 0.5775(3) 0.1821(2) 0.0553(9) Uani 1 1 d . . . . .
C14 C 0.2334(3) 0.7967(3) 0.1847(2) 0.0595(10) Uani 1 1 d . . . . .
C15 C 0.1750(3) 0.8912(4) 0.1856(2) 0.0613(10) Uani 1 1 d . . . . .
C16 C 0.1717(4) 0.9775(4) 0.1299(3) 0.0732(13) Uani 1 1 d . . . . .
C17 C 0.2252(4) 0.9672(5) 0.0690(3) 0.0788(15) Uani 1 1 d . . . . .
C18 C 0.2839(4) 0.8731(5) 0.0631(3) 0.0839(16) Uani 1 1 d . . . . .
C19 C 0.2856(4) 0.7903(4) 0.1199(3) 0.0700(12) Uani 1 1 d . . . . .
C20 C 0.3453(3) 0.6622(4) 0.2756(2) 0.0601(10) Uani 1 1 d . . . . .
C21 C 0.4196(3) 0.7335(4) 0.2661(4) 0.0823(15) Uani 1 1 d . . . . .
C22 C 0.5031(4) 0.7073(6) 0.2962(6) 0.125(3) Uani 1 1 d . . . . .
C23 C 0.5159(4) 0.6090(6) 0.3386(6) 0.125(3) Uani 1 1 d . . . . .
C24 C 0.4442(4) 0.5361(5) 0.3520(3) 0.0844(15) Uani 1 1 d . . . . .
C25 C 0.3619(3) 0.5635(4) 0.3208(3) 0.0668(11) Uani 1 1 d . . . . .
C26 C 0.1889(3) 0.7161(3) 0.3264(2) 0.0530(9) Uani 1 1 d . . . . .
C27 C 0.1307(3) 0.6427(3) 0.3652(2) 0.0565(9) Uani 1 1 d . . . . .
C28 C 0.0975(3) 0.6662(4) 0.4352(2) 0.0619(10) Uani 1 1 d . . . . .
C29 C 0.1208(3) 0.7691(4) 0.4711(2) 0.0667(11) Uani 1 1 d . . . . .
C30 C 0.1792(3) 0.8453(4) 0.4354(2) 0.0638(11) Uani 1 1 d . . . . .
C31 C 0.2113(3) 0.8172(4) 0.3666(2) 0.0572(10) Uani 1 1 d . . . . .
B1 B 0.2405(3) 0.6880(4) 0.2470(2) 0.0522(10) Uani 1 1 d . . . . .
O1 O 0.2011(4) 0.2622(5) 0.3552(3) 0.0864(14) Uani 0.662(6) 1 d D U P A 1
O2 O 0.3528(10) 0.1334(14) 0.2975(8) 0.221(6) Uani 0.662(6) 1 d D U P A 1
O3 O 0.4232(4) 0.0577(9) 0.4730(4) 0.186(3) Uani 1 1 d . . . . .
C1 C 0.1178(14) 0.283(2) 0.3955(10) 0.105(4) Uani 0.662(6) 1 d D U P A 1
H1A H 0.129999 0.332973 0.438941 0.158 Uiso 0.662(6) 1 calc R U P A 1
H1B H 0.074155 0.321916 0.362525 0.158 Uiso 0.662(6) 1 calc R U P A 1
H1C H 0.092911 0.207005 0.412287 0.158 Uiso 0.662(6) 1 calc R U P A 1
C2 C 0.2755(7) 0.2282(11) 0.4030(6) 0.106(3) Uani 0.662(6) 1 d D . P A 1
H2A H 0.264571 0.147747 0.422741 0.127 Uiso 0.662(6) 1 calc R U P A 1
H2B H 0.279043 0.283074 0.446031 0.127 Uiso 0.662(6) 1 calc R U P A 1
C5 C 0.1907(15) 0.190(6) 0.2906(9) 0.173(5) Uani 0.662(6) 1 d D . P A 1
H5A H 0.154942 0.232997 0.252650 0.208 Uiso 0.662(6) 1 calc R U P A 1
H5B H 0.156228 0.117821 0.304433 0.208 Uiso 0.662(6) 1 calc R U P A 1
C4 C 0.2810(9) 0.1526(16) 0.2562(8) 0.171(6) Uani 0.662(6) 1 d D U P A 1
H4A H 0.269627 0.079315 0.227452 0.206 Uiso 0.662(6) 1 calc R U P A 1
H4B H 0.297539 0.214201 0.219400 0.206 Uiso 0.662(6) 1 calc R U P A 1
C6 C 0.4806(7) 0.1128(14) 0.5220(7) 0.195(6) Uani 1 1 d . . . . .
H6A H 0.445936 0.168814 0.553302 0.234 Uiso 1 1 calc R U . . .
H6B H 0.526412 0.158286 0.493690 0.234 Uiso 1 1 calc R U . . .
C7 C 0.4734(8) -0.0257(17) 0.4295(7) 0.220(8) Uani 1 1 d . . . . .
H7A H 0.518937 0.016586 0.399044 0.264 Uiso 1 1 calc R U . . .
H7B H 0.431767 -0.067367 0.394976 0.264 Uiso 1 1 calc R U . . .
C3 C 0.3660(7) 0.230(2) 0.3600(10) 0.246(11) Uani 0.662(6) 1 d D U P A 1
H3A H 0.417269 0.209919 0.393260 0.295 Uiso 0.662(6) 1 calc R U P A 1
H3B H 0.377071 0.308883 0.337567 0.295 Uiso 0.662(6) 1 calc R U P A 1
O1A O 0.1981(8) 0.1893(10) 0.3626(6) 0.0864(14) Uani 0.338(6) 1 d D . P A 2
C3A C 0.185(3) 0.186(13) 0.2823(11) 0.173(5) Uani 0.338(6) 1 d D . P A 2
H3AA H 0.119573 0.186310 0.271235 0.259 Uiso 0.338(6) 1 calc R U P A 2
H3AB H 0.213313 0.254525 0.259256 0.259 Uiso 0.338(6) 1 calc R U P A 2
H3AC H 0.211639 0.113275 0.262097 0.259 Uiso 0.338(6) 1 calc R U P A 2
C1A C 0.134(3) 0.263(5) 0.404(2) 0.105(4) Uani 0.338(6) 1 d D . P A 2
H1AA H 0.073749 0.256225 0.380309 0.158 Uiso 0.338(6) 1 calc R U P A 2
H1AB H 0.130178 0.235544 0.455623 0.158 Uiso 0.338(6) 1 calc R U P A 2
H1AC H 0.153637 0.345063 0.402508 0.158 Uiso 0.338(6) 1 calc R U P A 2
C2A C 0.2894(11) 0.189(2) 0.3898(14) 0.106(3) Uani 0.338(6) 1 d D . P A 2
H2AA H 0.289104 0.191584 0.444606 0.159 Uiso 0.338(6) 1 calc R U P A 2
H2AB H 0.319964 0.116660 0.373176 0.159 Uiso 0.338(6) 1 calc R U P A 2
H2AC H 0.321638 0.257910 0.370335 0.159 Uiso 0.338(6) 1 calc R U P A 2

loop_
_atom_site_aniso_label
_atom_site_aniso_U_11
_atom_site_aniso_U_22
_atom_site_aniso_U_33
_atom_site_aniso_U_23
_atom_site_aniso_U_13
_atom_site_aniso_U_12
F1 0.0636(15) 0.0627(14) 0.0909(18) -0.0135(12) -0.0149(12) 0.0047(11)
F2 0.0904(19) 0.0663(16) 0.102(2) -0.0268(15) -0.0112(16) 0.0038(14)
F3 0.099(2) 0.0694(16) 0.0903(19) -0.0205(14) -0.0231(16) -0.0197(14)
F4 0.0638(15) 0.0706(15) 0.0864(17) -0.0012(13) -0.0241(12) -0.0136(12)
F5 0.0578(13) 0.0575(13) 0.0690(14) -0.0004(10) -0.0160(10) 0.0011(10)
F6 0.0760(16) 0.0627(14) 0.0758(16) 0.0102(12) -0.0202(13) 0.0113(12)
F7 0.102(2) 0.0674(17) 0.108(2) 0.0243(15) -0.0434(18) 0.0032(15)
F8 0.156(3) 0.085(2) 0.084(2) 0.0388(16) -0.046(2) -0.042(2)
F9 0.161(3) 0.104(2) 0.0675(18) 0.0109(17) 0.0193(19) -0.036(2)
F10 0.111(2) 0.0702(17) 0.0796(18) -0.0005(14) 0.0171(16) -0.0066(16)
F11 0.0667(17) 0.0622(16) 0.168(3) 0.0101(18) -0.0198(18) -0.0155(13)
F12 0.075(2) 0.100(3) 0.458(11) 0.036(5) -0.093(4) -0.034(2)
F13 0.092(3) 0.106(3) 0.370(9) -0.001(4) -0.131(4) 0.008(2)
F14 0.110(2) 0.089(2) 0.125(3) 0.0011(19) -0.053(2) 0.0362(19)
F15 0.0707(16) 0.0683(15) 0.0797(16) 0.0183(12) -0.0153(12) 0.0082(12)
F16 0.0771(15) 0.0517(12) 0.0616(13) 0.0036(10) -0.0091(11) -0.0087(11)
F17 0.0859(18) 0.0875(18) 0.0579(14) 0.0137(13) -0.0056(12) -0.0100(14)
F18 0.100(2) 0.102(2) 0.0539(14) -0.0074(14) -0.0101(13) 0.0119(16)
F19 0.107(2) 0.0662(16) 0.0727(16) -0.0189(13) -0.0227(14) 0.0036(14)
F20 0.0769(15) 0.0536(13) 0.0690(14) -0.0005(11) -0.0209(11) -0.0090(11)
C8 0.062(2) 0.0462(19) 0.052(2) 0.0054(15) -0.0120(16) -0.0045(16)
C9 0.061(2) 0.050(2) 0.065(2) 0.0016(17) -0.0122(18) -0.0029(17)
C10 0.080(3) 0.052(2) 0.066(2) -0.0057(19) -0.009(2) -0.002(2)
C11 0.079(3) 0.055(2) 0.064(2) -0.0049(19) -0.014(2) -0.015(2)
C12 0.064(2) 0.055(2) 0.062(2) 0.0057(18) -0.0153(18) -0.0116(18)
C13 0.058(2) 0.048(2) 0.059(2) 0.0049(16) -0.0104(17) -0.0032(16)
C14 0.067(2) 0.050(2) 0.061(2) 0.0026(17) -0.0225(19) -0.0092(18)
C15 0.071(3) 0.056(2) 0.056(2) 0.0073(18) -0.0205(19) -0.0067(19)
C16 0.089(3) 0.053(2) 0.078(3) 0.011(2) -0.040(3) -0.008(2)
C17 0.111(4) 0.066(3) 0.059(3) 0.016(2) -0.030(3) -0.030(3)
C18 0.115(4) 0.078(3) 0.059(3) 0.003(2) -0.013(3) -0.033(3)
C19 0.087(3) 0.061(2) 0.062(3) 0.000(2) -0.008(2) -0.016(2)
C20 0.057(2) 0.053(2) 0.070(2) -0.0053(18) -0.0166(18) 0.0007(18)
C21 0.065(3) 0.060(3) 0.122(4) -0.007(3) -0.023(3) -0.004(2)
C22 0.060(3) 0.077(4) 0.239(9) -0.007(5) -0.053(4) -0.014(3)
C23 0.067(3) 0.080(4) 0.229(9) -0.019(5) -0.073(5) 0.014(3)
C24 0.076(3) 0.069(3) 0.108(4) -0.006(3) -0.036(3) 0.019(2)
C25 0.064(3) 0.063(2) 0.074(3) -0.006(2) -0.019(2) 0.007(2)
C26 0.058(2) 0.0466(19) 0.054(2) 0.0050(16) -0.0156(16) 0.0057(16)
C27 0.065(2) 0.050(2) 0.054(2) 0.0035(16) -0.0197(17) 0.0025(17)
C28 0.067(2) 0.065(2) 0.055(2) 0.0118(19) -0.0136(18) 0.004(2)
C29 0.077(3) 0.075(3) 0.048(2) -0.002(2) -0.0164(19) 0.014(2)
C30 0.079(3) 0.055(2) 0.058(2) -0.0033(18) -0.025(2) 0.005(2)
C31 0.064(2) 0.052(2) 0.056(2) 0.0045(17) -0.0199(17) 0.0000(18)
B1 0.056(2) 0.046(2) 0.054(2) 0.0019(17) -0.0163(18) -0.0014(18)
O1 0.110(3) 0.060(3) 0.090(3) 0.014(3) -0.016(3) -0.024(3)
O2 0.247(10) 0.203(9) 0.215(9) 0.008(8) 0.015(8) -0.015(8)
O3 0.093(4) 0.294(10) 0.171(6) -0.063(6) -0.015(4) -0.012(5)
C1 0.144(10) 0.052(10) 0.119(6) -0.003(6) -0.033(6) 0.001(5)
C2 0.136(7) 0.096(9) 0.085(6) -0.011(5) -0.008(5) 0.057(6)
C5 0.180(9) 0.267(15) 0.072(5) -0.029(9) 0.001(5) -0.109(11)
C4 0.156(9) 0.184(10) 0.175(10) -0.013(8) -0.012(8) -0.048(8)
C6 0.094(6) 0.300(18) 0.192(11) -0.061(12) -0.023(7) -0.014(8)
C7 0.110(7) 0.37(2) 0.176(11) -0.127(14) -0.027(7) 0.015(10)
C3 0.255(14) 0.238(14) 0.245(14) -0.005(10) -0.011(9) 0.001(10)
O1A 0.110(3) 0.060(3) 0.090(3) 0.014(3) -0.016(3) -0.024(3)
C3A 0.180(9) 0.267(15) 0.072(5) -0.029(9) 0.001(5) -0.109(11)
C1A 0.144(10) 0.052(10) 0.119(6) -0.003(6) -0.033(6) 0.001(5)
C2A 0.136(7) 0.096(9) 0.085(6) -0.011(5) -0.008(5) 0.057(6)

loop_
_atom_type_symbol
_atom_type_description
_atom_type_scat_dispersion_real
_atom_type_scat_dispersion_imag
_atom_type_scat_source
C C 0.0181 0.0091 'International Tables Vol C Tables 4.2.6.8 and 6.1.1.4'
H H 0.0000 0.0000 'International Tables Vol C Tables 4.2.6.8 and 6.1.1.4'
B B 0.0090 0.0039 'International Tables Vol C Tables 4.2.6.8 and 6.1.1.4'
F F 0.0727 0.0534 'International Tables Vol C Tables 4.2.6.8 and 6.1.1.4'
O O 0.0492 0.0322 'International Tables Vol C Tables 4.2.6.8 and 6.1.1.4'

loop_
_geom_angle_atom_site_label_1
_geom_angle_atom_site_label_2
_geom_angle_atom_site_label_3
_geom_angle
_geom_angle_site_symmetry_1
_geom_angle_site_symmetry_3
_geom_angle_publ_flag
C9 C8 B1 126.3(4) . . ?
C13 C8 C9 113.4(4) . . ?
C13 C8 B1 119.8(3) . . ?
F1 C9 C8 121.1(4) . . ?
F1 C9 C10 116.0(4) . . ?
C10 C9 C8 122.9(4) . . ?
F2 C10 C9 119.5(4) . . ?
F2 C10 C11 120.0(4) . . ?
C11 C10 C9 120.5(4) . . ?
F3 C11 C10 120.2(4) . . ?
F3 C11 C12 120.5(4) . . ?
C10 C11 C12 119.2(4) . . ?
F4 C12 C11 120.1(4) . . ?
F4 C12 C13 120.9(4) . . ?
C11 C12 C13 118.9(4) . . ?
F5 C13 C8 119.4(3) . . ?
F5 C13 C12 115.6(4) . . ?
C12 C13 C8 125.1(4) . . ?
C15 C14 C19 113.4(4) . . ?
C15 C14 B1 127.5(4) . . ?
C19 C14 B1 118.9(4) . . ?
F6 C15 C14 121.2(4) . . ?
F6 C15 C16 114.9(4) . . ?
C14 C15 C16 123.9(5) . . ?
F7 C16 C15 119.3(5) . . ?
F7 C16 C17 121.0(4) . . ?
C17 C16 C15 119.7(5) . . ?
F8 C17 C16 120.4(6) . . ?
F8 C17 C18 119.9(5) . . ?
C16 C17 C18 119.8(4) . . ?
F9 C18 C17 120.1(5) . . ?
F9 C18 C19 121.2(6) . . ?
C17 C18 C19 118.7(5) . . ?
F10 C19 C14 119.5(4) . . ?
F10 C19 C18 116.1(5) . . ?
C18 C19 C14 124.4(5) . . ?
C21 C20 C25 113.6(4) . . ?
C21 C20 B1 127.2(4) . . ?
C25 C20 B1 118.8(4) . . ?
F11 C21 C20 121.7(4) . . ?
F11 C21 C22 115.7(5) . . ?
C20 C21 C22 122.7(5) . . ?
F12 C22 C21 118.6(6) . . ?
F12 C22 C23 120.2(5) . . ?
C23 C22 C21 121.2(6) . . ?
F13 C23 C22 121.4(6) . . ?
F13 C23 C24 119.5(7) . . ?
C22 C23 C24 119.1(5) . . ?
F14 C24 C23 121.2(5) . . ?
F14 C24 C25 120.2(5) . . ?
C23 C24 C25 118.6(5) . . ?
F15 C25 C20 119.0(4) . . ?
F15 C25 C24 116.3(4) . . ?
C24 C25 C20 124.7(5) . . ?
C27 C26 C31 112.5(4) . . ?
C27 C26 B1 127.3(3) . . ?
C31 C26 B1 119.7(4) . . ?
F16 C27 C26 120.6(4) . . ?
F16 C27 C28 115.0(4) . . ?
C28 C27 C26 124.4(4) . . ?
F17 C28 C27 120.9(4) . . ?
F17 C28 C29 119.0(4) . . ?
C27 C28 C29 120.1(4) . . ?
F18 C29 C28 119.9(4) . . ?
F18 C29 C30 122.0(4) . . ?
C28 C29 C30 118.1(4) . . ?
F19 C30 C29 119.0(4) . . ?
F19 C30 C31 121.4(4) . . ?
C31 C30 C29 119.6(4) . . ?
F20 C31 C26 118.9(4) . . ?
F20 C31 C30 115.8(4) . . ?
C30 C31 C26 125.3(4) . . ?
C8 B1 C14 101.8(3) . . ?
C8 B1 C20 113.2(3) . . ?
C20 B1 C14 113.3(3) . . ?
C26 B1 C8 113.5(3) . . ?
C26 B1 C14 113.9(3) . . ?
C26 B1 C20 101.6(3) . . ?
C2 O1 C1 113.3(9) . . ?
C5 O1 C1 113.9(19) . . ?
C5 O1 C2 114.0(13) . . ?
C4 O2 C3 112.6(11) . . ?
C6 O3 C7 109.2(8) . . ?
O1 C1 H1A 109.5 . . ?
O1 C1 H1B 109.5 . . ?
O1 C1 H1C 109.5 . . ?
H1A C1 H1B 109.5 . . ?
H1A C1 H1C 109.5 . . ?
H1B C1 H1C 109.5 . . ?
O1 C2 H2A 109.4 . . ?
O1 C2 H2B 109.4 . . ?
O1 C2 C3 111.1(8) . . ?
H2A C2 H2B 108.0 . . ?
C3 C2 H2A 109.4 . . ?
C3 C2 H2B 109.4 . . ?
O1 C5 H5A 109.0 . . ?
O1 C5 H5B 109.0 . . ?
O1 C5 C4 113(2) . . ?
H5A C5 H5B 107.8 . . ?
C4 C5 H5A 109.0 . . ?
C4 C5 H5B 109.0 . . ?
O2 C4 C5 121.7(10) . . ?
O2 C4 H4A 106.9 . . ?
O2 C4 H4B 106.9 . . ?
C5 C4 H4A 106.9 . . ?
C5 C4 H4B 106.9 . . ?
H4A C4 H4B 106.7 . . ?
O3 C6 H6A 109.5 . . ?
O3 C6 H6B 109.5 . . ?
O3 C6 C7 110.9(13) . 3_656 ?
H6A C6 H6B 108.1 . . ?
C7 C6 H6A 109.5 3_656 . ?
C7 C6 H6B 109.5 3_656 . ?
O3 C7 C6 111.0(11) . 3_656 ?
O3 C7 H7A 109.4 . . ?
O3 C7 H7B 109.4 . . ?
C6 C7 H7A 109.4 3_656 . ?
C6 C7 H7B 109.4 3_656 . ?
H7A C7 H7B 108.0 . . ?
O2 C3 H3A 111.0 . . ?
O2 C3 H3B 111.0 . . ?
C2 C3 O2 103.7(11) . . ?
C2 C3 H3A 111.0 . . ?
C2 C3 H3B 111.0 . . ?
H3A C3 H3B 109.0 . . ?
C3A O1A C1A 115.1(17) . . ?
C2A O1A C3A 117.7(17) . . ?
C2A O1A C1A 116.5(17) . . ?
O1A C3A H3AA 109.5 . . ?
O1A C3A H3AB 109.5 . . ?
O1A C3A H3AC 109.5 . . ?
H3AA C3A H3AB 109.5 . . ?
H3AA C3A H3AC 109.5 . . ?
H3AB C3A H3AC 109.5 . . ?
O1A C1A H1AA 109.5 . . ?
O1A C1A H1AB 109.5 . . ?
O1A C1A H1AC 109.5 . . ?
H1AA C1A H1AB 109.5 . . ?
H1AA C1A H1AC 109.5 . . ?
H1AB C1A H1AC 109.5 . . ?
O1A C2A H2AA 109.5 . . ?
O1A C2A H2AB 109.5 . . ?
O1A C2A H2AC 109.5 . . ?
H2AA C2A H2AB 109.5 . . ?
H2AA C2A H2AC 109.5 . . ?
H2AB C2A H2AC 109.5 . . ?

loop_
_geom_bond_atom_site_label_1
_geom_bond_atom_site_label_2
_geom_bond_distance
_geom_bond_site_symmetry_2
_geom_bond_publ_flag
F1 C9 1.334(5) . ?
F2 C10 1.356(5) . ?
F3 C11 1.348(5) . ?
F4 C12 1.354(5) . ?
F5 C13 1.364(5) . ?
F6 C15 1.359(5) . ?
F7 C16 1.346(6) . ?
F8 C17 1.339(5) . ?
F9 C18 1.334(7) . ?
F10 C19 1.345(6) . ?
F11 C21 1.355(6) . ?
F12 C22 1.355(8) . ?
F13 C23 1.347(6) . ?
F14 C24 1.346(7) . ?
F15 C25 1.352(6) . ?
F16 C27 1.361(5) . ?
F17 C28 1.357(5) . ?
F18 C29 1.340(5) . ?
F19 C30 1.352(5) . ?
F20 C31 1.358(5) . ?
C8 C9 1.397(6) . ?
C8 C13 1.382(6) . ?
C8 B1 1.654(5) . ?
C9 C10 1.384(6) . ?
C10 C11 1.360(7) . ?
C11 C12 1.370(7) . ?
C12 C13 1.376(6) . ?
C14 C15 1.375(6) . ?
C14 C19 1.396(7) . ?
C14 B1 1.663(6) . ?
C15 C16 1.396(6) . ?
C16 C17 1.351(8) . ?
C17 C18 1.378(8) . ?
C18 C19 1.382(7) . ?
C20 C21 1.374(7) . ?
C20 C25 1.400(6) . ?
C20 B1 1.655(6) . ?
C21 C22 1.378(7) . ?
C22 C23 1.360(10) . ?
C23 C24 1.364(9) . ?
C24 C25 1.372(6) . ?
C26 C27 1.383(6) . ?
C26 C31 1.391(5) . ?
C26 B1 1.644(6) . ?
C27 C28 1.372(6) . ?
C28 C29 1.374(7) . ?
C29 C30 1.376(7) . ?
C30 C31 1.358(6) . ?
O1 C1 1.444(18) . ?
O1 C2 1.444(11) . ?
O1 C5 1.43(4) . ?
O2 C4 1.309(16) . ?
O2 C3 1.58(2) . ?
O3 C6 1.368(12) . ?
O3 C7 1.431(14) . ?
C1 H1A 0.9800 . ?
C1 H1B 0.9800 . ?
C1 H1C 0.9800 . ?
C2 H2A 0.9900 . ?
C2 H2B 0.9900 . ?
C2 C3 1.545(9) . ?
C5 H5A 0.9900 . ?
C5 H5B 0.9900 . ?
C5 C4 1.528(9) . ?
C4 H4A 0.9900 . ?
C4 H4B 0.9900 . ?
C6 H6A 0.9900 . ?
C6 H6B 0.9900 . ?
C6 C7 1.48(2) 3_656 ?
C7 H7A 0.9900 . ?
C7 H7B 0.9900 . ?
C3 H3A 0.9900 . ?
C3 H3B 0.9900 . ?
O1A C3A 1.451(10) . ?
O1A C1A 1.462(10) . ?
O1A C2A 1.433(10) . ?
C3A H3AA 0.9800 . ?
C3A H3AB 0.9800 . ?
C3A H3AC 0.9800 . ?
C1A H1AA 0.9800 . ?
C1A H1AB 0.9800 . ?
C1A H1AC 0.9800 . ?
C2A H2AA 0.9800 . ?
C2A H2AB 0.9800 . ?
C2A H2AC 0.9800 . ?

loop_
_geom_torsion_atom_site_label_1
_geom_torsion_atom_site_label_2
_geom_torsion_atom_site_label_3
_geom_torsion_atom_site_label_4
_geom_torsion
_geom_torsion_site_symmetry_1
_geom_torsion_site_symmetry_2
_geom_torsion_site_symmetry_3
_geom_torsion_site_symmetry_4
_geom_torsion_publ_flag
F1 C9 C10 F2 -0.5(6) . . . . ?
F1 C9 C10 C11 -179.1(4) . . . . ?
F2 C10 C11 F3 -1.0(7) . . . . ?
F2 C10 C11 C12 -179.1(4) . . . . ?
F3 C11 C12 F4 -0.7(6) . . . . ?
F3 C11 C12 C13 -177.9(4) . . . . ?
F4 C12 C13 F5 1.0(6) . . . . ?
F4 C12 C13 C8 -178.1(4) . . . . ?
F6 C15 C16 F7 0.6(6) . . . . ?
F6 C15 C16 C17 -178.1(4) . . . . ?
F7 C16 C17 F8 1.5(7) . . . . ?
F7 C16 C17 C18 179.9(4) . . . . ?
F8 C17 C18 F9 -2.4(7) . . . . ?
F8 C17 C18 C19 179.1(4) . . . . ?
F9 C18 C19 F10 0.4(7) . . . . ?
F9 C18 C19 C14 179.7(4) . . . . ?
F11 C21 C22 F12 -3.0(11) . . . . ?
F11 C21 C22 C23 178.0(7) . . . . ?
F12 C22 C23 F13 2.4(14) . . . . ?
F12 C22 C23 C24 -179.8(8) . . . . ?
F13 C23 C24 F14 -0.2(11) . . . . ?
F13 C23 C24 C25 179.2(7) . . . . ?
F14 C24 C25 F15 -1.6(7) . . . . ?
F14 C24 C25 C20 179.2(5) . . . . ?
F16 C27 C28 F17 -1.6(5) . . . . ?
F16 C27 C28 C29 179.1(3) . . . . ?
F17 C28 C29 F18 -0.9(6) . . . . ?
F17 C28 C29 C30 179.3(4) . . . . ?
F18 C29 C30 F19 0.1(6) . . . . ?
F18 C29 C30 C31 -179.6(4) . . . . ?
F19 C30 C31 F20 1.0(6) . . . . ?
F19 C30 C31 C26 -178.4(4) . . . . ?
C8 C9 C10 F2 -179.8(4) . . . . ?
C8 C9 C10 C11 1.6(7) . . . . ?
C9 C8 C13 F5 -177.3(3) . . . . ?
C9 C8 C13 C12 1.8(6) . . . . ?
C9 C8 B1 C14 103.7(4) . . . . ?
C9 C8 B1 C20 -18.2(6) . . . . ?
C9 C8 B1 C26 -133.4(4) . . . . ?
C9 C10 C11 F3 177.6(4) . . . . ?
C9 C10 C11 C12 -0.5(7) . . . . ?
C10 C11 C12 F4 177.4(4) . . . . ?
C10 C11 C12 C13 0.2(6) . . . . ?
C11 C12 C13 F5 178.2(4) . . . . ?
C11 C12 C13 C8 -0.9(6) . . . . ?
C13 C8 C9 F1 178.6(4) . . . . ?
C13 C8 C9 C10 -2.1(6) . . . . ?
C13 C8 B1 C14 -67.2(5) . . . . ?
C13 C8 B1 C20 170.8(4) . . . . ?
C13 C8 B1 C26 55.7(5) . . . . ?
C14 C15 C16 F7 -177.9(4) . . . . ?
C14 C15 C16 C17 3.3(7) . . . . ?
C15 C14 C19 F10 -177.3(4) . . . . ?
C15 C14 C19 C18 3.4(6) . . . . ?
C15 C14 B1 C8 107.0(4) . . . . ?
C15 C14 B1 C20 -131.1(4) . . . . ?
C15 C14 B1 C26 -15.6(5) . . . . ?
C15 C16 C17 F8 -179.8(4) . . . . ?
C15 C16 C17 C18 -1.4(7) . . . . ?
C16 C17 C18 F9 179.2(4) . . . . ?
C16 C17 C18 C19 0.7(7) . . . . ?
C17 C18 C19 F10 178.8(4) . . . . ?
C17 C18 C19 C14 -1.9(7) . . . . ?
C19 C14 C15 F6 177.4(4) . . . . ?
C19 C14 C15 C16 -4.1(6) . . . . ?
C19 C14 B1 C8 -66.8(4) . . . . ?
C19 C14 B1 C20 55.0(5) . . . . ?
C19 C14 B1 C26 170.5(4) . . . . ?
C20 C21 C22 F12 177.9(7) . . . . ?
C20 C21 C22 C23 -1.2(13) . . . . ?
C21 C20 C25 F15 179.3(4) . . . . ?
C21 C20 C25 C24 -1.6(7) . . . . ?
C21 C20 B1 C8 129.7(5) . . . . ?
C21 C20 B1 C14 14.5(6) . . . . ?
C21 C20 B1 C26 -108.2(5) . . . . ?
C21 C22 C23 F13 -178.6(8) . . . . ?
C21 C22 C23 C24 -0.8(14) . . . . ?
C22 C23 C24 F14 -178.0(7) . . . . ?
C22 C23 C24 C25 1.4(12) . . . . ?
C23 C24 C25 F15 179.0(6) . . . . ?
C23 C24 C25 C20 -0.2(9) . . . . ?
C25 C20 C21 F11 -176.9(5) . . . . ?
C25 C20 C21 C22 2.2(9) . . . . ?
C25 C20 B1 C8 -56.9(5) . . . . ?
C25 C20 B1 C14 -172.2(4) . . . . ?
C25 C20 B1 C26 65.2(4) . . . . ?
C26 C27 C28 F17 -179.7(4) . . . . ?
C26 C27 C28 C29 0.9(6) . . . . ?
C27 C26 C31 F20 179.0(3) . . . . ?
C27 C26 C31 C30 -1.6(6) . . . . ?
C27 C26 B1 C8 17.0(5) . . . . ?
C27 C26 B1 C14 133.0(4) . . . . ?
C27 C26 B1 C20 -104.8(4) . . . . ?
C27 C28 C29 F18 178.5(4) . . . . ?
C27 C28 C29 C30 -1.3(6) . . . . ?
C28 C29 C30 F19 180.0(4) . . . . ?
C28 C29 C30 C31 0.3(6) . . . . ?
C29 C30 C31 F20 -179.4(4) . . . . ?
C29 C30 C31 C26 1.3(6) . . . . ?
C31 C26 C27 F16 -177.6(3) . . . . ?
C31 C26 C27 C28 0.5(6) . . . . ?
C31 C26 B1 C8 -171.4(3) . . . . ?
C31 C26 B1 C14 -55.5(4) . . . . ?
C31 C26 B1 C20 66.8(4) . . . . ?
B1 C8 C9 F1 7.1(6) . . . . ?
B1 C8 C9 C10 -173.6(4) . . . . ?
B1 C8 C13 F5 -5.2(5) . . . . ?
B1 C8 C13 C12 173.9(4) . . . . ?
B1 C14 C15 F6 3.3(6) . . . . ?
B1 C14 C15 C16 -178.3(4) . . . . ?
B1 C14 C19 F10 -2.6(6) . . . . ?
B1 C14 C19 C18 178.1(4) . . . . ?
B1 C20 C21 F11 -3.2(8) . . . . ?
B1 C20 C21 C22 175.9(6) . . . . ?
B1 C20 C25 F15 5.0(6) . . . . ?
B1 C20 C25 C24 -175.8(5) . . . . ?
B1 C26 C27 F16 -5.5(6) . . . . ?
B1 C26 C27 C28 172.6(4) . . . . ?
B1 C26 C31 F20 6.3(5) . . . . ?
B1 C26 C31 C30 -174.3(4) . . . . ?
O1 C2 C3 O2 -62.9(16) . . . . ?
O1 C5 C4 O2 34(6) . . . . ?
C1 O1 C2 C3 -169.4(15) . . . . ?
C1 O1 C5 C4 -171(3) . . . . ?
C2 O1 C5 C4 -39(5) . . . . ?
C5 O1 C2 C3 58(3) . . . . ?
C4 O2 C3 C2 55(2) . . . . ?
C6 O3 C7 C6 57.5(17) . . . 3_656 ?
C7 O3 C6 C7 -57.4(16) . . . 3_656 ?
C3 O2 C4 C5 -44(4) . . . . ?
